data_1558012
loop_
_publ_author_name
'Wang, Qiang'
'Lucas, Fabien'
'Quinton, Cassandre'
'Qu, Yang-Kun'
'Rault-Berthelot, Jo\"elle'
'Jeannin, Olivier'
'Yang, Sheng-Yi'
'Kong, Fan-Cheng'
'Kumar, Sarvendra'
'Liao, Liang-Sheng'
'Poriel, Cyril'
'Jiang, Zuo-Quan'

_publ_section_title
;
 Evolution of pure hydrocarbon hosts: simpler structure, higher
 performance and universal application in RGB phosphorescent organic
 light-emitting diodes
;
_journal_issue 19
_journal_name_full 'Chemical Science'
_journal_page_first 4887
_journal_page_last 4894
_journal_paper_doi 10.1039/D0SC01238F
_journal_volume 11
_journal_year 2020
_chemical_formula_moiety 'C43 H28'
_chemical_formula_sum 'C43 H28'
_chemical_formula_weight 544.65
_space_group_crystal_system monoclinic
_space_group_IT_number 14
_space_group_name_Hall '-P 2ybc'
_space_group_name_H-M_alt 'P 1 21/c 1'
_atom_sites_solution_hydrogens geom
_atom_sites_solution_primary dual
_audit_creation_date 2019-07-16
_audit_creation_method
;
Olex2 1.2
(compiled 2018.05.29 svn.r3508 for OlexSys, GUI svn.r5506)
;
_audit_update_record
;
2020-02-29 deposited with the CCDC.	2020-04-24 downloaded from the CCDC.
;
_cell_angle_alpha 90
_cell_angle_beta 108.220(5)
_cell_angle_gamma 90
_cell_formula_units_Z 4
_cell_length_a 11.2023(16)
_cell_length_b 18.671(2)
_cell_length_c 14.855(2)
_cell_measurement_reflns_used 9928
_cell_measurement_temperature 299
_cell_measurement_theta_max 29.555
_cell_measurement_theta_min 2.887
_cell_volume 2951.3(7)
_computing_cell_refinement 'SAINT V8.38A (?, 2016)'
_computing_data_reduction 'SAINT V8.38A (?, 2016)'
_computing_molecular_graphics 'Olex2 (Dolomanov et al., 2009)'
_computing_publication_material 'Olex2 (Dolomanov et al., 2009)'
_computing_structure_refinement 'ShelXL (Sheldrick, 2015)'
_computing_structure_solution 'ShelXT (Sheldrick, 2015)'
_diffrn_ambient_temperature 299.0
_diffrn_measured_fraction_theta_full 0.987
_diffrn_measured_fraction_theta_max 0.960
_diffrn_measurement_device_type 'Bruker APEX-II CCD'
_diffrn_measurement_method '\f and \w scans'
_diffrn_radiation_type MoK\a
_diffrn_radiation_wavelength 0.71073
_diffrn_reflns_av_R_equivalents 0.0556
_diffrn_reflns_av_unetI/netI 0.0455
_diffrn_reflns_Laue_measured_fraction_full 0.987
_diffrn_reflns_Laue_measured_fraction_max 0.960
_diffrn_reflns_limit_h_max 15
_diffrn_reflns_limit_h_min -15
_diffrn_reflns_limit_k_max 26
_diffrn_reflns_limit_k_min -20
_diffrn_reflns_limit_l_max 20
_diffrn_reflns_limit_l_min -20
_diffrn_reflns_number 38725
_diffrn_reflns_point_group_measured_fraction_full 0.987
_diffrn_reflns_point_group_measured_fraction_max 0.960
_diffrn_reflns_theta_full 25.242
_diffrn_reflns_theta_max 30.056
_diffrn_reflns_theta_min 2.282
_diffrn_standards_number 0
_exptl_absorpt_coefficient_mu 0.069
_exptl_absorpt_correction_T_max 0.7460
_exptl_absorpt_correction_T_min 0.6867
_exptl_absorpt_correction_type multi-scan
_exptl_absorpt_process_details
'SADABS-2016/2 (Bruker,2016/2) was used for absorption correction. wR2(int) was 0.1086 before and 0.0671 after correction. The Ratio of minimum to maximum transmission is 0.9205. The \l/2 correction factor is Not present.'
_exptl_crystal_colour colourless
_exptl_crystal_colour_primary colourless
_exptl_crystal_density_diffrn 1.226
_exptl_crystal_description block
_exptl_crystal_F_000 1144
_exptl_crystal_size_max 0.19
_exptl_crystal_size_mid 0.15
_exptl_crystal_size_min 0.12
_refine_diff_density_max 0.166
_refine_diff_density_min -0.140
_refine_diff_density_rms 0.027
_refine_ls_extinction_method none
_refine_ls_goodness_of_fit_ref 1.015
_refine_ls_hydrogen_treatment constr
_refine_ls_matrix_type full
_refine_ls_number_parameters 388
_refine_ls_number_reflns 8304
_refine_ls_number_restraints 0
_refine_ls_restrained_S_all 1.015
_refine_ls_R_factor_all 0.0794
_refine_ls_R_factor_gt 0.0504
_refine_ls_shift/su_max 0.001
_refine_ls_shift/su_mean 0.000
_refine_ls_structure_factor_coef Fsqd
_refine_ls_weighting_details 'w=1/[\s^2^(Fo^2^)+(0.0512P)^2^+0.4971P] where P=(Fo^2^+2Fc^2^)/3'
_refine_ls_weighting_scheme calc
_refine_ls_wR_factor_gt 0.1195
_refine_ls_wR_factor_ref 0.1352
_reflns_Friedel_coverage 0.000
_reflns_number_gt 5795
_reflns_number_total 8304
_reflns_threshold_expression 'I > 2\s(I)'
_cod_data_source_file d0sc01238f2.cif
_cod_data_source_block 22019780sz_0m
_cod_depositor_comments
;Adding full bibliography for 1558010--1558012.cif.

 Adding full bibliography for 1558010--1558012.cif.
;
_cod_database_code 1558012
_shelx_shelxl_version_number 2018/3
_shelx_space_group_comment
;
The symmetry employed for this shelxl refinement is uniquely defined
by the following loop, which should always be used as a source of
symmetry information in preference to the above space-group names.
They are only intended as comments.
;
_shelx_estimated_absorpt_t_max 0.992
_shelx_estimated_absorpt_t_min 0.987
_olex2_refinement_description
;
1. Fixed Uiso
 At 1.2 times of:
  All C(H) groups
2.a Aromatic/amide H refined with riding coordinates:
 C8(H8), C20(H20), C16(H16), C26(H26), C18(H18), C29(H29), C27(H27), C11(H11),
 C23(H23), C24(H24), C15(H15), C36(H36), C28(H28), C33(H33), C43(H43), C12(H12),
  C5(H5), C40(H40), C13(H13), C35(H35), C1(H1), C34(H34), C14(H14), C42(H42),
 C41(H41), C4(H4), C3(H3), C2(H2)
;
_olex2_submission_special_instructions 'No special instructions were received'

loop_
_space_group_symop_operation_xyz
'x, y, z'
'-x, y+1/2, -z+1/2'
'-x, -y, -z'
'x, -y-1/2, z-1/2'

loop_
_atom_site_label
_atom_site_type_symbol
_atom_site_fract_x
_atom_site_fract_y
_atom_site_fract_z
_atom_site_U_iso_or_equiv
_atom_site_adp_type
_atom_site_occupancy
_atom_site_site_symmetry_order
_atom_site_calc_flag
_atom_site_refinement_flags_posn
_atom_site_refinement_flags_adp
_atom_site_refinement_flags_occupancy
_atom_site_disorder_assembly
_atom_site_disorder_group
C8 C 0.71727(12) 0.54098(6) 0.51987(9) 0.0454(3) Uani 1 1 d . . . . .
H8 H 0.765760 0.536110 0.479578 0.054 Uiso 1 1 calc R . . . .
C21 C 0.29283(11) 0.59196(6) 0.72553(8) 0.0434(3) Uani 1 1 d . . . . .
C20 C 0.36767(12) 0.58905(6) 0.66724(8) 0.0444(3) Uani 1 1 d . . . . .
H20 H 0.337591 0.606255 0.605488 0.053 Uiso 1 1 calc R . . . .
C9 C 0.73064(12) 0.49142(6) 0.59221(9) 0.0441(3) Uani 1 1 d . . . . .
C25 C 0.16347(12) 0.61805(6) 0.70631(9) 0.0447(3) Uani 1 1 d . . . . .
C10 C 0.82529(12) 0.43330(7) 0.60830(8) 0.0465(3) Uani 1 1 d . . . . .
C30 C 0.12626(12) 0.60550(7) 0.78616(9) 0.0462(3) Uani 1 1 d . . . . .
C7 C 0.63290(12) 0.59773(6) 0.50641(9) 0.0452(3) Uani 1 1 d . . . . .
C16 C 0.65482(12) 0.49846(6) 0.65005(9) 0.0459(3) Uani 1 1 d . . . . .
H16 H 0.661375 0.464787 0.697489 0.055 Uiso 1 1 calc R . . . .
C22 C 0.33541(12) 0.56521(7) 0.81817(9) 0.0459(3) Uani 1 1 d . . . . .
C26 C 0.08182(13) 0.65059(7) 0.62673(10) 0.0523(3) Uani 1 1 d . . . . .
H26 H 0.107112 0.660029 0.573951 0.063 Uiso 1 1 calc R . . . .
C18 C 0.56031(12) 0.60379(7) 0.56666(9) 0.0469(3) Uani 1 1 d . . . . .
H18 H 0.504163 0.641740 0.558556 0.056 Uiso 1 1 calc R . . . .
C17 C 0.56946(12) 0.55440(6) 0.63901(9) 0.0442(3) Uani 1 1 d . . . . .
C32 C 0.26399(12) 0.61609(7) 0.95587(9) 0.0473(3) Uani 1 1 d . . . . .
C19 C 0.48865(12) 0.56020(6) 0.70123(9) 0.0443(3) Uani 1 1 d . . . . .
C37 C 0.22550(12) 0.58086(7) 1.02486(9) 0.0474(3) Uani 1 1 d . . . . .
C29 C 0.00664(13) 0.62366(8) 0.78626(10) 0.0550(3) Uani 1 1 d . . . . .
H29 H -0.018505 0.615037 0.839303 0.066 Uiso 1 1 calc R . . . .
C31 C 0.23324(12) 0.57122(7) 0.86554(9) 0.0469(3) Uani 1 1 d . . . . .
C39 C 0.19268(13) 0.50082(7) 0.89941(9) 0.0494(3) Uani 1 1 d . . . . .
C38 C 0.18391(12) 0.50861(7) 0.99045(9) 0.0482(3) Uani 1 1 d . . . . .
C6 C 0.62249(12) 0.65104(7) 0.42970(10) 0.0502(3) Uani 1 1 d . . . . .
C27 C -0.03793(13) 0.66880(8) 0.62712(11) 0.0578(3) Uani 1 1 d . . . . .
H27 H -0.093616 0.690453 0.574136 0.069 Uiso 1 1 calc R . . . .
C11 C 0.94194(13) 0.44582(8) 0.59684(10) 0.0565(3) Uani 1 1 d . . . . .
H11 H 0.960690 0.490968 0.578469 0.068 Uiso 1 1 calc R . . . .
C23 C 0.45514(13) 0.53689(8) 0.85262(9) 0.0529(3) Uani 1 1 d . . . . .
H23 H 0.484729 0.519262 0.914186 0.063 Uiso 1 1 calc R . . . .
C24 C 0.53027(13) 0.53505(7) 0.79460(9) 0.0515(3) Uani 1 1 d . . . . .
H24 H 0.611129 0.516509 0.818334 0.062 Uiso 1 1 calc R . . . .
C15 C 0.80114(14) 0.36540(7) 0.63673(11) 0.0588(3) Uani 1 1 d . . . . .
H15 H 0.723414 0.355565 0.644232 0.071 Uiso 1 1 calc R . . . .
C36 C 0.23134(15) 0.61507(9) 1.10906(10) 0.0607(4) Uani 1 1 d . . . . .
H36 H 0.202043 0.592574 1.153918 0.073 Uiso 1 1 calc R . . . .
C28 C -0.07514(13) 0.65496(8) 0.70589(11) 0.0607(4) Uani 1 1 d . . . . .
H28 H -0.156169 0.666821 0.704906 0.073 Uiso 1 1 calc R . . . .
C33 C 0.31520(15) 0.68370(8) 0.97280(11) 0.0613(4) Uani 1 1 d . . . . .
H33 H 0.343488 0.706856 0.927882 0.074 Uiso 1 1 calc R . . . .
C43 C 0.14431(15) 0.45162(8) 1.03369(11) 0.0626(4) Uani 1 1 d . . . . .
H43 H 0.137861 0.456446 1.094308 0.075 Uiso 1 1 calc R . . . .
C12 C 1.03067(15) 0.39155(10) 0.61257(11) 0.0678(4) Uani 1 1 d . . . . .
H12 H 1.107913 0.400489 0.603735 0.081 Uiso 1 1 calc R . . . .
C5 C 0.62293(14) 0.62944(9) 0.34014(10) 0.0619(4) Uani 1 1 d . . . . .
H5 H 0.628373 0.580943 0.327663 0.074 Uiso 1 1 calc R . . . .
C40 C 0.16281(17) 0.43703(8) 0.85164(11) 0.0683(4) Uani 1 1 d . . . . .
H40 H 0.168706 0.431897 0.790905 0.082 Uiso 1 1 calc R . . . .
C13 C 1.00586(16) 0.32509(9) 0.64091(11) 0.0681(4) Uani 1 1 d . . . . .
H13 H 1.065754 0.288950 0.651199 0.082 Uiso 1 1 calc R . . . .
C35 C 0.28159(17) 0.68323(9) 1.12488(11) 0.0730(4) Uani 1 1 d . . . . .
H35 H 0.286938 0.706782 1.181177 0.088 Uiso 1 1 calc R . . . .
C1 C 0.61318(17) 0.72349(8) 0.44612(13) 0.0723(4) Uani 1 1 d . . . . .
H1 H 0.611904 0.739102 0.505266 0.087 Uiso 1 1 calc R . . . .
C34 C 0.32363(18) 0.71639(9) 1.05811(12) 0.0743(5) Uani 1 1 d . . . . .
H34 H 0.358620 0.761918 1.070482 0.089 Uiso 1 1 calc R . . . .
C14 C 0.89190(17) 0.31210(8) 0.65406(12) 0.0704(4) Uani 1 1 d . . . . .
H14 H 0.875360 0.267262 0.674720 0.084 Uiso 1 1 calc R . . . .
C42 C 0.11473(17) 0.38790(9) 0.98571(13) 0.0742(5) Uani 1 1 d . . . . .
H42 H 0.088332 0.349321 1.014270 0.089 Uiso 1 1 calc R . . . .
C41 C 0.12366(19) 0.38043(9) 0.89594(14) 0.0790(5) Uani 1 1 d . . . . .
H41 H 0.103173 0.336864 0.864550 0.095 Uiso 1 1 calc R . . . .
C4 C 0.61540(18) 0.67896(11) 0.26953(12) 0.0804(5) Uani 1 1 d . . . . .
H4 H 0.615696 0.663737 0.209989 0.097 Uiso 1 1 calc R . . . .
C3 C 0.60745(19) 0.75088(12) 0.28732(15) 0.0907(6) Uani 1 1 d . . . . .
H3 H 0.603253 0.784330 0.240040 0.109 Uiso 1 1 calc R . . . .
C2 C 0.6057(2) 0.77306(10) 0.37477(17) 0.0926(6) Uani 1 1 d . . . . .
H2 H 0.599521 0.821618 0.386494 0.111 Uiso 1 1 calc R . . . .

loop_
_atom_site_aniso_label
_atom_site_aniso_U_11
_atom_site_aniso_U_22
_atom_site_aniso_U_33
_atom_site_aniso_U_23
_atom_site_aniso_U_13
_atom_site_aniso_U_12
C8 0.0458(7) 0.0454(6) 0.0486(6) 0.0019(5) 0.0201(5) 0.0011(5)
C21 0.0452(6) 0.0421(6) 0.0449(6) 0.0031(5) 0.0170(5) 0.0007(5)
C20 0.0500(7) 0.0431(6) 0.0418(6) 0.0050(5) 0.0170(5) 0.0028(5)
C9 0.0451(6) 0.0407(6) 0.0470(6) -0.0001(5) 0.0153(5) 0.0009(5)
C25 0.0456(6) 0.0432(6) 0.0468(6) 0.0008(5) 0.0166(5) -0.0019(5)
C10 0.0515(7) 0.0454(6) 0.0434(6) 0.0002(5) 0.0161(5) 0.0065(5)
C30 0.0478(7) 0.0446(6) 0.0483(6) -0.0010(5) 0.0181(5) -0.0041(5)
C7 0.0440(6) 0.0435(6) 0.0490(6) 0.0047(5) 0.0157(5) -0.0005(5)
C16 0.0491(7) 0.0434(6) 0.0471(6) 0.0049(5) 0.0178(5) 0.0026(5)
C22 0.0514(7) 0.0466(6) 0.0430(6) 0.0024(5) 0.0196(5) 0.0008(5)
C26 0.0513(7) 0.0553(7) 0.0497(7) 0.0046(6) 0.0149(6) 0.0017(6)
C18 0.0462(7) 0.0427(6) 0.0543(7) 0.0037(5) 0.0192(6) 0.0046(5)
C17 0.0452(6) 0.0436(6) 0.0460(6) 0.0003(5) 0.0176(5) 0.0000(5)
C32 0.0458(7) 0.0499(7) 0.0484(7) 0.0013(5) 0.0181(5) 0.0012(5)
C19 0.0477(7) 0.0419(6) 0.0458(6) 0.0009(5) 0.0183(5) 0.0017(5)
C37 0.0436(6) 0.0552(7) 0.0445(6) 0.0037(5) 0.0155(5) 0.0035(5)
C29 0.0505(7) 0.0601(8) 0.0610(8) -0.0016(6) 0.0268(6) -0.0055(6)
C31 0.0513(7) 0.0486(7) 0.0442(6) 0.0029(5) 0.0197(5) -0.0015(5)
C39 0.0522(7) 0.0493(7) 0.0481(7) 0.0044(5) 0.0178(6) -0.0011(6)
C38 0.0450(7) 0.0541(7) 0.0468(6) 0.0061(5) 0.0163(5) -0.0009(5)
C6 0.0423(7) 0.0497(7) 0.0603(8) 0.0135(6) 0.0186(6) 0.0036(5)
C27 0.0478(7) 0.0603(8) 0.0601(8) 0.0015(6) 0.0093(6) 0.0048(6)
C11 0.0549(8) 0.0607(8) 0.0580(8) 0.0069(6) 0.0236(6) 0.0077(6)
C23 0.0556(8) 0.0616(8) 0.0418(6) 0.0089(6) 0.0158(6) 0.0093(6)
C24 0.0485(7) 0.0568(7) 0.0490(7) 0.0042(6) 0.0152(6) 0.0088(6)
C15 0.0602(8) 0.0468(7) 0.0700(9) 0.0045(6) 0.0211(7) 0.0045(6)
C36 0.0668(9) 0.0722(9) 0.0456(7) 0.0017(6) 0.0210(7) 0.0059(7)
C28 0.0433(7) 0.0652(9) 0.0738(9) -0.0050(7) 0.0186(7) -0.0002(6)
C33 0.0655(9) 0.0543(8) 0.0670(9) -0.0002(7) 0.0247(7) -0.0074(7)
C43 0.0645(9) 0.0670(9) 0.0594(8) 0.0134(7) 0.0241(7) -0.0069(7)
C12 0.0573(9) 0.0864(11) 0.0630(9) 0.0065(8) 0.0239(7) 0.0201(8)
C5 0.0632(9) 0.0649(9) 0.0589(8) 0.0142(7) 0.0208(7) 0.0062(7)
C40 0.0900(12) 0.0571(8) 0.0597(9) -0.0047(7) 0.0260(8) -0.0085(8)
C13 0.0713(10) 0.0662(9) 0.0637(9) 0.0012(7) 0.0168(8) 0.0263(8)
C35 0.0860(12) 0.0724(10) 0.0589(9) -0.0164(8) 0.0204(8) 0.0020(9)
C1 0.0863(12) 0.0513(8) 0.0877(11) 0.0152(8) 0.0392(10) 0.0098(8)
C34 0.0856(12) 0.0573(9) 0.0774(11) -0.0149(8) 0.0215(9) -0.0103(8)
C14 0.0788(11) 0.0473(8) 0.0796(10) 0.0056(7) 0.0169(9) 0.0115(7)
C42 0.0828(12) 0.0619(9) 0.0783(11) 0.0157(8) 0.0260(9) -0.0146(8)
C41 0.1004(14) 0.0520(8) 0.0829(11) -0.0031(8) 0.0262(10) -0.0161(9)
C4 0.0838(12) 0.0959(13) 0.0641(10) 0.0304(9) 0.0266(9) 0.0157(10)
C3 0.0920(13) 0.0900(14) 0.0984(14) 0.0519(11) 0.0419(11) 0.0218(11)
C2 0.1091(16) 0.0560(9) 0.1224(17) 0.0348(10) 0.0501(13) 0.0172(10)

loop_
_atom_type_symbol
_atom_type_description
_atom_type_scat_dispersion_real
_atom_type_scat_dispersion_imag
_atom_type_scat_source
C C 0.0033 0.0016 'International Tables Vol C Tables 4.2.6.8 and 6.1.1.4'
H H 0.0000 0.0000 'International Tables Vol C Tables 4.2.6.8 and 6.1.1.4'

loop_
_geom_angle_atom_site_label_1
_geom_angle_atom_site_label_2
_geom_angle_atom_site_label_3
_geom_angle
_geom_angle_site_symmetry_1
_geom_angle_site_symmetry_3
_geom_angle_publ_flag
C9 C8 H8 119.3 . . ?
C9 C8 C7 121.45(11) . . ?
C7 C8 H8 119.3 . . ?
C20 C21 C25 130.23(11) . . ?
C20 C21 C22 120.99(11) . . ?
C22 C21 C25 108.74(10) . . ?
C21 C20 H20 120.1 . . ?
C21 C20 C19 119.89(11) . . ?
C19 C20 H20 120.1 . . ?
C8 C9 C10 120.68(11) . . ?
C8 C9 C16 118.41(11) . . ?
C16 C9 C10 120.90(11) . . ?
C30 C25 C21 108.53(11) . . ?
C26 C25 C21 131.11(11) . . ?
C26 C25 C30 120.35(12) . . ?
C11 C10 C9 120.63(12) . . ?
C11 C10 C15 118.09(12) . . ?
C15 C10 C9 121.28(12) . . ?
C25 C30 C31 110.77(11) . . ?
C29 C30 C25 120.48(12) . . ?
C29 C30 C31 128.75(11) . . ?
C8 C7 C6 120.37(11) . . ?
C18 C7 C8 118.51(11) . . ?
C18 C7 C6 121.12(11) . . ?
C9 C16 H16 119.1 . . ?
C9 C16 C17 121.90(11) . . ?
C17 C16 H16 119.1 . . ?
C21 C22 C31 110.70(11) . . ?
C23 C22 C21 119.56(11) . . ?
C23 C22 C31 129.72(11) . . ?
C25 C26 H26 120.5 . . ?
C27 C26 C25 119.00(13) . . ?
C27 C26 H26 120.5 . . ?
C7 C18 H18 119.1 . . ?
C7 C18 C17 121.71(11) . . ?
C17 C18 H18 119.1 . . ?
C16 C17 C18 117.99(11) . . ?
C16 C17 C19 120.76(11) . . ?
C18 C17 C19 121.24(11) . . ?
C37 C32 C31 110.50(11) . . ?
C33 C32 C37 120.34(12) . . ?
C33 C32 C31 129.06(12) . . ?
C20 C19 C17 120.91(11) . . ?
C20 C19 C24 118.19(11) . . ?
C24 C19 C17 120.87(11) . . ?
C32 C37 C38 108.38(11) . . ?
C36 C37 C32 120.46(13) . . ?
C36 C37 C38 131.15(12) . . ?
C30 C29 H29 120.6 . . ?
C30 C29 C28 118.82(13) . . ?
C28 C29 H29 120.6 . . ?
C22 C31 C30 101.23(9) . . ?
C22 C31 C32 116.77(11) . . ?
C22 C31 C39 115.65(11) . . ?
C32 C31 C30 110.73(10) . . ?
C39 C31 C30 111.79(11) . . ?
C39 C31 C32 101.03(10) . . ?
C38 C39 C31 110.39(11) . . ?
C40 C39 C31 128.76(12) . . ?
C40 C39 C38 120.81(13) . . ?
C39 C38 C37 108.86(11) . . ?
C43 C38 C37 131.15(13) . . ?
C43 C38 C39 119.96(13) . . ?
C5 C6 C7 120.98(12) . . ?
C1 C6 C7 120.68(13) . . ?
C1 C6 C5 118.34(13) . . ?
C26 C27 H27 119.8 . . ?
C28 C27 C26 120.37(13) . . ?
C28 C27 H27 119.8 . . ?
C10 C11 H11 119.7 . . ?
C12 C11 C10 120.55(14) . . ?
C12 C11 H11 119.7 . . ?
C22 C23 H23 120.4 . . ?
C24 C23 C22 119.25(12) . . ?
C24 C23 H23 120.4 . . ?
C19 C24 H24 119.0 . . ?
C23 C24 C19 122.10(12) . . ?
C23 C24 H24 119.0 . . ?
C10 C15 H15 119.7 . . ?
C14 C15 C10 120.64(14) . . ?
C14 C15 H15 119.7 . . ?
C37 C36 H36 120.7 . . ?
C35 C36 C37 118.63(14) . . ?
C35 C36 H36 120.7 . . ?
C29 C28 H28 119.5 . . ?
C27 C28 C29 120.95(13) . . ?
C27 C28 H28 119.5 . . ?
C32 C33 H33 120.7 . . ?
C32 C33 C34 118.51(14) . . ?
C34 C33 H33 120.7 . . ?
C38 C43 H43 120.5 . . ?
C42 C43 C38 119.02(14) . . ?
C42 C43 H43 120.5 . . ?
C11 C12 H12 119.6 . . ?
C13 C12 C11 120.74(15) . . ?
C13 C12 H12 119.6 . . ?
C6 C5 H5 119.5 . . ?
C4 C5 C6 120.96(16) . . ?
C4 C5 H5 119.5 . . ?
C39 C40 H40 120.7 . . ?
C39 C40 C41 118.55(15) . . ?
C41 C40 H40 120.7 . . ?
C12 C13 H13 120.3 . . ?
C12 C13 C14 119.50(14) . . ?
C14 C13 H13 120.3 . . ?
C36 C35 H35 119.8 . . ?
C34 C35 C36 120.43(14) . . ?
C34 C35 H35 119.8 . . ?
C6 C1 H1 119.8 . . ?
C6 C1 C2 120.41(17) . . ?
C2 C1 H1 119.8 . . ?
C33 C34 H34 119.2 . . ?
C35 C34 C33 121.53(15) . . ?
C35 C34 H34 119.2 . . ?
C15 C14 H14 119.8 . . ?
C13 C14 C15 120.46(15) . . ?
C13 C14 H14 119.8 . . ?
C43 C42 H42 119.6 . . ?
C43 C42 C41 120.82(14) . . ?
C41 C42 H42 119.6 . . ?
C40 C41 H41 119.6 . . ?
C42 C41 C40 120.84(16) . . ?
C42 C41 H41 119.6 . . ?
C5 C4 H4 120.0 . . ?
C3 C4 C5 119.97(18) . . ?
C3 C4 H4 120.0 . . ?
C4 C3 H3 120.1 . . ?
C2 C3 C4 119.86(16) . . ?
C2 C3 H3 120.1 . . ?
C1 C2 H2 119.8 . . ?
C3 C2 C1 120.46(18) . . ?
C3 C2 H2 119.8 . . ?

loop_
_geom_bond_atom_site_label_1
_geom_bond_atom_site_label_2
_geom_bond_distance
_geom_bond_site_symmetry_2
_geom_bond_publ_flag
C8 H8 0.9300 . ?
C8 C9 1.3902(17) . ?
C8 C7 1.3921(17) . ?
C21 C20 1.3819(16) . ?
C21 C25 1.4698(17) . ?
C21 C22 1.4001(17) . ?
C20 H20 0.9300 . ?
C20 C19 1.3978(18) . ?
C9 C10 1.4834(17) . ?
C9 C16 1.3905(17) . ?
C25 C30 1.3945(17) . ?
C25 C26 1.3882(18) . ?
C10 C11 1.3894(19) . ?
C10 C15 1.3894(19) . ?
C30 C29 1.3828(18) . ?
C30 C31 1.5338(18) . ?
C7 C18 1.3892(17) . ?
C7 C6 1.4899(17) . ?
C16 H16 0.9300 . ?
C16 C17 1.3908(17) . ?
C22 C31 1.5236(17) . ?
C22 C23 1.3825(19) . ?
C26 H26 0.9300 . ?
C26 C27 1.3857(19) . ?
C18 H18 0.9300 . ?
C18 C17 1.3954(17) . ?
C17 C19 1.4862(16) . ?
C32 C37 1.3947(17) . ?
C32 C31 1.5272(18) . ?
C32 C33 1.3767(19) . ?
C19 C24 1.3989(17) . ?
C37 C38 1.4660(19) . ?
C37 C36 1.3876(18) . ?
C29 H29 0.9300 . ?
C29 C28 1.386(2) . ?
C31 C39 1.5265(18) . ?
C39 C38 1.3940(18) . ?
C39 C40 1.373(2) . ?
C38 C43 1.3856(18) . ?
C6 C5 1.392(2) . ?
C6 C1 1.384(2) . ?
C27 H27 0.9300 . ?
C27 C28 1.384(2) . ?
C11 H11 0.9300 . ?
C11 C12 1.387(2) . ?
C23 H23 0.9300 . ?
C23 C24 1.3807(18) . ?
C24 H24 0.9300 . ?
C15 H15 0.9300 . ?
C15 C14 1.388(2) . ?
C36 H36 0.9300 . ?
C36 C35 1.382(2) . ?
C28 H28 0.9300 . ?
C33 H33 0.9300 . ?
C33 C34 1.383(2) . ?
C43 H43 0.9300 . ?
C43 C42 1.373(2) . ?
C12 H12 0.9300 . ?
C12 C13 1.366(2) . ?
C5 H5 0.9300 . ?
C5 C4 1.381(2) . ?
C40 H40 0.9300 . ?
C40 C41 1.387(2) . ?
C13 H13 0.9300 . ?
C13 C14 1.372(2) . ?
C35 H35 0.9300 . ?
C35 C34 1.372(2) . ?
C1 H1 0.9300 . ?
C1 C2 1.390(2) . ?
C34 H34 0.9300 . ?
C14 H14 0.9300 . ?
C42 H42 0.9300 . ?
C42 C41 1.375(2) . ?
C41 H41 0.9300 . ?
C4 H4 0.9300 . ?
C4 C3 1.377(3) . ?
C3 H3 0.9300 . ?
C3 C2 1.369(3) . ?
C2 H2 0.9300 . ?
